data_1513061
loop_
_publ_author_name
'Ivanova, Bojidarka'
'Spiteller, Michael'

_publ_section_title
;
 Heptachloroepoxides - theoretical versus experimental study of the
 embedded samples in the matrixes of organic crystals
;
_journal_name_full 'Journal of Inclusion Phenomena and Macrocyclic Chemistry'
_journal_page_first 415
_journal_paper_doi 10.1007/s10847-012-0213-x
_journal_volume 76
_journal_year 2013
_chemical_formula_sum 'C10 H22 N3 O3'
_chemical_formula_weight 232.31
_chemical_name_common 'isophorone amino nitrimine'
_space_group_IT_number 29
_symmetry_cell_setting orthorhombic
_symmetry_space_group_name_Hall 'P 2c -2ac'
_symmetry_space_group_name_H-M 'P c a 21'
_atom_sites_solution_hydrogens geom
_atom_sites_solution_primary direct
_atom_sites_solution_secondary difmap
_audit_creation_method SHELXL-97
_cell_angle_alpha 90.00
_cell_angle_beta 90.00
_cell_angle_gamma 90.00
_cell_formula_units_Z 4
_cell_length_a 10.9481(15)
_cell_length_b 14.463(3)
_cell_length_c 8.0063(12)
_cell_measurement_temperature 198(2)
_cell_volume 1267.7(4)
_computing_cell_refinement 'Bruker SAINT'
_computing_data_collection 'Bruker GIS'
_computing_data_reduction 'Bruker SAINT'
_computing_molecular_graphics 'Bruker APEX2'
_computing_structure_refinement 'SHELXL-97 (Sheldrick, 2008)'
_computing_structure_solution 'SHELXS-97 (Sheldrick, 2008)'
_diffrn_ambient_temperature 198(2)
_diffrn_measured_fraction_theta_full 0.996
_diffrn_measured_fraction_theta_max 0.996
_diffrn_measurement_device_type 'Bruker SMART X2S'
_diffrn_measurement_method '\w scans'
_diffrn_radiation_monochromator 'doubly curved silicon crystal'
_diffrn_radiation_source 'micro-focus sealed tube'
_diffrn_radiation_type MoK\a
_diffrn_radiation_wavelength 0.71073
_diffrn_reflns_av_R_equivalents 0.0576
_diffrn_reflns_av_sigmaI/netI 0.0578
_diffrn_reflns_limit_h_max 12
_diffrn_reflns_limit_h_min -12
_diffrn_reflns_limit_k_max 17
_diffrn_reflns_limit_k_min -17
_diffrn_reflns_limit_l_max 9
_diffrn_reflns_limit_l_min -9
_diffrn_reflns_number 7565
_diffrn_reflns_theta_full 25.04
_diffrn_reflns_theta_max 25.04
_diffrn_reflns_theta_min 2.33
_exptl_absorpt_coefficient_mu 0.090
_exptl_absorpt_correction_T_max 0.9902
_exptl_absorpt_correction_T_min 0.9852
_exptl_absorpt_correction_type multi-scan
_exptl_crystal_colour colorless
_exptl_crystal_density_diffrn 1.217
_exptl_crystal_density_method 'not measured'
_exptl_crystal_description Plate
_exptl_crystal_F_000 508
_exptl_crystal_size_max 0.55
_exptl_crystal_size_mid 0.14
_exptl_crystal_size_min 0.11
_refine_diff_density_max 0.278
_refine_diff_density_min -0.398
_refine_diff_density_rms 0.058
_refine_ls_abs_structure_details 'Flack H D (1983), Acta Cryst. A39, 876-881'
_refine_ls_abs_structure_Flack 1(3)
_refine_ls_extinction_coef 0.005(5)
_refine_ls_extinction_expression Fc^*^=kFc[1+0.001xFc^2^\l^3^/sin(2\q)]^-1/4^
_refine_ls_extinction_method SHELXL
_refine_ls_goodness_of_fit_ref 0.985
_refine_ls_hydrogen_treatment constr
_refine_ls_matrix_type full
_refine_ls_number_parameters 150
_refine_ls_number_reflns 2223
_refine_ls_number_restraints 1
_refine_ls_restrained_S_all 0.994
_refine_ls_R_factor_all 0.0804
_refine_ls_R_factor_gt 0.0617
_refine_ls_shift/su_max 0.001
_refine_ls_shift/su_mean 0.000
_refine_ls_structure_factor_coef Fsqd
_refine_ls_weighting_details 'calc w=1/[\s^2^(Fo^2^)+(0.0938P)^2^+0.7142P] where P=(Fo^2^+2Fc^2^)/3'
_refine_ls_weighting_scheme calc
_refine_ls_wR_factor_gt 0.1548
_refine_ls_wR_factor_ref 0.1670
_reflns_number_gt 1783
_reflns_number_total 2223
_reflns_threshold_expression >2sigma(I)
_cod_data_source_file 158.CIF
_cod_data_source_block bi158
_cod_depositor_comments
;
The following automatic conversions were performed:

'_symmetry_cell_setting' value 'Orthorhombic' changed to
'orthorhombic' according to the built-in table from CIF Core
dictionary named 'cif_core.dic' version 2.4.1 from
2010-06-29.

'_exptl_absorpt_correction_type' value 'Multi-scan'
changed to 'multi-scan' according to the built-in table from CIF Core
dictionary named 'cif_core.dic' version 2.4.1 from
2010-06-29.

'_refine_ls_hydrogen_treatment' value 'Constr' changed
to 'constr' according to the built-in table from CIF Core dictionary
named 'cif_core.dic' version 2.4.1 from 2010-06-29.

Automatic conversion script
Id: cif_fix_values 1891 2012-01-12 08:04:46Z andrius 
;
_cod_original_cell_volume 1267.8(3)
_cod_database_code 1513061

loop_
_symmetry_equiv_pos_as_xyz
'x, y, z'
'-x, -y, z+1/2'
'-x+1/2, y, z+1/2'
'x+1/2, -y, z'

loop_
_atom_site_label
_atom_site_type_symbol
_atom_site_fract_x
_atom_site_fract_y
_atom_site_fract_z
_atom_site_U_iso_or_equiv
_atom_site_adp_type
_atom_site_occupancy
_atom_site_symmetry_multiplicity
_atom_site_calc_flag
_atom_site_refinement_flags
O1S O 0.1825(3) 0.5558(2) 1.8739(5) 0.0662(10) Uani 1 1 d .
O1 O 0.1241(2) 0.35873(18) 1.0694(3) 0.0356(7) Uani 1 1 d .
N1 N 0.1489(2) 0.39143(19) 0.4156(4) 0.0267(7) Uani 1 1 d .
H1A H 0.1136 0.4438 0.4562 0.040 Uiso 1 1 calc R
H1B H 0.1522 0.3945 0.3021 0.040 Uiso 1 1 calc R
H1C H 0.2259 0.3861 0.4572 0.040 Uiso 1 1 calc R
C2 C 0.0747(3) 0.3088(2) 0.4671(4) 0.0226(7) Uani 1 1 d .
H2 H -0.0042 0.3096 0.4043 0.027 Uiso 1 1 calc R
C3 C 0.0473(3) 0.3148(2) 0.6535(4) 0.0263(8) Uani 1 1 d .
H3A H 0.0046 0.3737 0.6772 0.032 Uiso 1 1 calc R
H3B H 0.1251 0.3149 0.7165 0.032 Uiso 1 1 calc R
C4 C -0.0318(3) 0.2341(2) 0.7131(4) 0.0258(8) Uani 1 1 d .
C5 C -0.0350(4) 0.2354(2) 0.9066(5) 0.0308(9) Uani 1 1 d .
H5A H -0.0946 0.1886 0.9456 0.037 Uiso 1 1 calc R
H5B H 0.0464 0.2174 0.9494 0.037 Uiso 1 1 calc R
N2 N -0.0680(3) 0.3253(2) 0.9773(4) 0.0299(7) Uani 1 1 d .
H6 H -0.1454 0.3417 0.9761 0.036 Uiso 1 1 calc R
N3 N 0.0148(4) 0.3848(3) 1.0448(5) 0.0500(10) Uani 1 1 d .
O2 O -0.0241(3) 0.46455(17) 1.0848(4) 0.0489(8) Uani 1 1 d .
C9 C 0.1425(3) 0.2209(2) 0.4247(5) 0.0304(8) Uani 1 1 d .
H9A H 0.2227 0.2215 0.4818 0.036 Uiso 1 1 calc R
H9B H 0.1578 0.2192 0.3029 0.036 Uiso 1 1 calc R
C10 C 0.0724(4) 0.1328(2) 0.4760(5) 0.0278(8) Uani 1 1 d .
C11 C 0.1587(4) 0.0507(3) 0.4674(6) 0.0468(11) Uani 1 1 d .
H11A H 0.1887 0.0435 0.3528 0.070 Uiso 1 1 calc R
H11B H 0.1152 -0.0055 0.5012 0.070 Uiso 1 1 calc R
H11C H 0.2280 0.0611 0.5427 0.070 Uiso 1 1 calc R
C12 C 0.0293(3) 0.1430(2) 0.6608(4) 0.0287(9) Uani 1 1 d .
H12A H -0.0287 0.0922 0.6845 0.034 Uiso 1 1 calc R
H12B H 0.1013 0.1335 0.7337 0.034 Uiso 1 1 calc R
C13 C -0.0333(4) 0.1155(3) 0.3541(6) 0.0491(12) Uani 1 1 d .
H13A H -0.0005 0.1041 0.2420 0.074 Uiso 1 1 calc R
H13B H -0.0868 0.1697 0.3515 0.074 Uiso 1 1 calc R
H13C H -0.0801 0.0614 0.3909 0.074 Uiso 1 1 calc R
C14 C -0.1639(3) 0.2435(3) 0.6500(6) 0.0404(10) Uani 1 1 d .
H14A H -0.2014 0.2987 0.6993 0.061 Uiso 1 1 calc R
H14B H -0.2108 0.1887 0.6825 0.061 Uiso 1 1 calc R
H14C H -0.1638 0.2492 0.5281 0.061 Uiso 1 1 calc R

loop_
_atom_site_aniso_label
_atom_site_aniso_U_11
_atom_site_aniso_U_22
_atom_site_aniso_U_33
_atom_site_aniso_U_23
_atom_site_aniso_U_13
_atom_site_aniso_U_12
O1S 0.057(2) 0.063(2) 0.078(3) 0.0103(17) -0.0073(19) 0.0040(17)
O1 0.0236(14) 0.0528(16) 0.0303(14) 0.0001(12) -0.0031(11) 0.0048(12)
N1 0.0254(15) 0.0262(15) 0.0286(16) 0.0037(12) 0.0027(12) -0.0030(12)
C2 0.0237(17) 0.0232(17) 0.0207(17) 0.0006(14) 0.0012(14) -0.0036(14)
C3 0.0305(18) 0.0207(17) 0.0276(19) 0.0044(14) 0.0016(15) 0.0006(14)
C4 0.0226(18) 0.0273(19) 0.0275(18) 0.0024(14) -0.0004(16) -0.0027(14)
C5 0.036(2) 0.030(2) 0.027(2) -0.0006(15) 0.0065(16) -0.0025(16)
N2 0.0242(16) 0.0340(16) 0.0315(16) -0.0112(14) 0.0020(13) -0.0007(13)
N3 0.065(3) 0.053(2) 0.033(2) 0.0054(16) 0.003(2) -0.003(2)
O2 0.062(2) 0.0273(13) 0.058(2) -0.0122(13) -0.0130(16) 0.0146(13)
C9 0.0304(19) 0.033(2) 0.0275(18) -0.0015(15) 0.0036(15) -0.0011(15)
C10 0.037(2) 0.0209(16) 0.0254(18) -0.0035(14) -0.0009(16) -0.0033(15)
C11 0.073(3) 0.027(2) 0.041(2) -0.0061(17) 0.014(2) 0.0084(19)
C12 0.036(2) 0.0241(18) 0.026(2) -0.0010(15) 0.0017(16) -0.0036(15)
C13 0.057(3) 0.044(2) 0.046(3) -0.0135(19) -0.004(2) -0.016(2)
C14 0.0238(19) 0.054(2) 0.044(2) -0.001(2) -0.0002(18) -0.0033(18)

loop_
_atom_type_symbol
_atom_type_description
_atom_type_scat_dispersion_real
_atom_type_scat_dispersion_imag
_atom_type_scat_source
C C 0.0033 0.0016 'International Tables Vol C Tables 4.2.6.8 and 6.1.1.4'
H H 0.0000 0.0000 'International Tables Vol C Tables 4.2.6.8 and 6.1.1.4'
N N 0.0061 0.0033 'International Tables Vol C Tables 4.2.6.8 and 6.1.1.4'
O O 0.0106 0.0060 'International Tables Vol C Tables 4.2.6.8 and 6.1.1.4'

loop_
_geom_angle_atom_site_label_1
_geom_angle_atom_site_label_2
_geom_angle_atom_site_label_3
_geom_angle
C2 N1 H1A 109.5
C2 N1 H1B 109.5
H1A N1 H1B 109.5
C2 N1 H1C 109.5
H1A N1 H1C 109.5
H1B N1 H1C 109.5
N1 C2 C9 110.0(3)
N1 C2 C3 109.3(3)
C9 C2 C3 111.4(3)
N1 C2 H2 108.7
C9 C2 H2 108.7
C3 C2 H2 108.7
C2 C3 C4 111.9(3)
C2 C3 H3A 109.2
C4 C3 H3A 109.2
C2 C3 H3B 109.2
C4 C3 H3B 109.2
H3A C3 H3B 107.9
C3 C4 C12 108.8(3)
C3 C4 C14 111.3(3)
C12 C4 C14 113.4(3)
C3 C4 C5 108.4(3)
C12 C4 C5 107.0(3)
C14 C4 C5 107.8(3)
N2 C5 C4 113.8(3)
N2 C5 H5A 108.8
C4 C5 H5A 108.8
N2 C5 H5B 108.8
C4 C5 H5B 108.8
H5A C5 H5B 107.7
N3 N2 C5 123.4(3)
N3 N2 H6 118.3
C5 N2 H6 118.3
O1 N3 O2 123.1(4)
O1 N3 N2 120.1(3)
O2 N3 N2 116.8(4)
C2 C9 C10 113.0(3)
C2 C9 H9A 109.0
C10 C9 H9A 109.0
C2 C9 H9B 109.0
C10 C9 H9B 109.0
H9A C9 H9B 107.8
C11 C10 C13 108.2(3)
C11 C10 C9 108.9(3)
C13 C10 C9 109.9(3)
C11 C10 C12 107.7(3)
C13 C10 C12 113.0(3)
C9 C10 C12 108.9(3)
C10 C11 H11A 109.5
C10 C11 H11B 109.5
H11A C11 H11B 109.5
C10 C11 H11C 109.5
H11A C11 H11C 109.5
H11B C11 H11C 109.5
C4 C12 C10 118.1(3)
C4 C12 H12A 107.8
C10 C12 H12A 107.8
C4 C12 H12B 107.8
C10 C12 H12B 107.8
H12A C12 H12B 107.1
C10 C13 H13A 109.5
C10 C13 H13B 109.5
H13A C13 H13B 109.5
C10 C13 H13C 109.5
H13A C13 H13C 109.5
H13B C13 H13C 109.5
C4 C14 H14A 109.5
C4 C14 H14B 109.5
H14A C14 H14B 109.5
C4 C14 H14C 109.5
H14A C14 H14C 109.5
H14B C14 H14C 109.5

loop_
_geom_bond_atom_site_label_1
_geom_bond_atom_site_label_2
_geom_bond_distance
O1 N3 1.269(5)
N1 C2 1.502(4)
N1 H1A 0.9100
N1 H1B 0.9100
N1 H1C 0.9100
C2 C9 1.511(5)
C2 C3 1.525(5)
C2 H2 1.0000
C3 C4 1.530(5)
C3 H3A 0.9900
C3 H3B 0.9900
C4 C12 1.536(5)
C4 C14 1.538(5)
C4 C5 1.550(5)
C5 N2 1.463(4)
C5 H5A 0.9900
C5 H5B 0.9900
N2 N3 1.363(5)
N2 H6 0.8800
N3 O2 1.271(4)
C9 C10 1.543(5)
C9 H9A 0.9900
C9 H9B 0.9900
C10 C11 1.519(5)
C10 C13 1.535(6)
C10 C12 1.560(5)
C11 H11A 0.9800
C11 H11B 0.9800
C11 H11C 0.9800
C12 H12A 0.9900
C12 H12B 0.9900
C13 H13A 0.9800
C13 H13B 0.9800
C13 H13C 0.9800
C14 H14A 0.9800
C14 H14B 0.9800
C14 H14C 0.9800
